data_7043719
loop_
_publ_author_name
'Nakonkhet, Chutakan'
'Nanok, Tanin'
'Wattanathana, Worawat'
'Chuawong, Pitak'
'Hormnirun, Pimpa'

_publ_section_title
;
 Aluminium complexes containing salicylbenzothiazole ligands and their
 application in the ring-opening polymerisation of rac-lactide and
 \e-caprolactone
;
_journal_name_full 'Dalton Trans.'
_journal_paper_doi 10.1039/C7DT02435E
_journal_year 2017
_chemical_formula_moiety 'C23 H30 Al N O S'
_chemical_formula_sum 'C23 H30 Al N O S'
_chemical_formula_weight 395.52
_chemical_properties_physical ', Air-sensitive,Moisture-sensitive'
_space_group_crystal_system triclinic
_space_group_IT_number 2
_space_group_name_Hall '-P 1'
_space_group_name_H-M_alt 'P -1'
_symmetry_space_group_name_Hall '-P 1'
_symmetry_space_group_name_H-M 'P -1'
_atom_sites_solution_hydrogens geom
_atom_sites_solution_primary dual
_audit_creation_date 2017-05-20
_audit_creation_method
;
Olex2 1.2
(compiled 2017.03.28 svn.r3405 for OlexSys, GUI svn.r5337)
;
_audit_update_record
;
2017-05-20 deposited with the CCDC.
2017-07-20 downloaded from the CCDC.
;
_cell_angle_alpha 105.3540(10)
_cell_angle_beta 90.0430(10)
_cell_angle_gamma 98.6420(10)
_cell_formula_units_Z 4
_cell_length_a 10.4459(2)
_cell_length_b 11.9742(3)
_cell_length_c 18.4351(4)
_cell_measurement_reflns_used 9577
_cell_measurement_temperature 100
_cell_measurement_theta_max 74.62
_cell_measurement_theta_min 4.01
_cell_volume 2196.35(9)
_computing_cell_refinement 'SAINT v8.37A (Bruker, 2015)'
_computing_data_reduction 'SAINT v8.37A (Bruker, 2015)'
_computing_molecular_graphics 'Olex2 (Dolomanov et al., 2009)'
_computing_publication_material 'Olex2 (Dolomanov et al., 2009)'
_computing_structure_refinement 'ShelXL (Sheldrick, 2015)'
_computing_structure_solution 'ShelXT (Sheldrick, 2015)'
_diffrn_ambient_temperature 100
_diffrn_measured_fraction_theta_full 0.991
_diffrn_measured_fraction_theta_max 0.985
_diffrn_measurement_device_type 'Bruker APEX-II CCD'
_diffrn_measurement_method '\f and \w scans'
_diffrn_radiation_type CuK\a
_diffrn_radiation_wavelength 1.54178
_diffrn_reflns_av_R_equivalents 0.0243
_diffrn_reflns_av_unetI/netI 0.0212
_diffrn_reflns_Laue_measured_fraction_full 0.991
_diffrn_reflns_Laue_measured_fraction_max 0.985
_diffrn_reflns_limit_h_max 13
_diffrn_reflns_limit_h_min -13
_diffrn_reflns_limit_k_max 14
_diffrn_reflns_limit_k_min -14
_diffrn_reflns_limit_l_max 23
_diffrn_reflns_limit_l_min -23
_diffrn_reflns_number 35972
_diffrn_reflns_point_group_measured_fraction_full 0.991
_diffrn_reflns_point_group_measured_fraction_max 0.985
_diffrn_reflns_theta_full 67.679
_diffrn_reflns_theta_max 74.635
_diffrn_reflns_theta_min 3.876
_diffrn_standards_number 0
_exptl_absorpt_coefficient_mu 1.776
_exptl_absorpt_correction_T_max 0.7538
_exptl_absorpt_correction_T_min 0.7042
_exptl_absorpt_correction_type multi-scan
_exptl_absorpt_process_details
'SADABS-2016/2 (Bruker,2016/2) was used for absorption correction. wR2(int) was 0.0696 before and 0.0399 after correction. The Ratio of minimum to maximum transmission is 0.9342. The \l/2 correction factor is Not present.'
_exptl_crystal_colour 'clear light colourless'
_exptl_crystal_colour_lustre clear
_exptl_crystal_colour_modifier light
_exptl_crystal_colour_primary colourless
_exptl_crystal_density_diffrn 1.196
_exptl_crystal_description block
_exptl_crystal_F_000 848
_exptl_crystal_size_max 0.2
_exptl_crystal_size_mid 0.2
_exptl_crystal_size_min 0.2
_refine_diff_density_max 0.296
_refine_diff_density_min -0.333
_refine_diff_density_rms 0.045
_refine_ls_extinction_method none
_refine_ls_goodness_of_fit_ref 1.038
_refine_ls_hydrogen_treatment constr
_refine_ls_matrix_type full
_refine_ls_number_parameters 503
_refine_ls_number_reflns 8865
_refine_ls_number_restraints 0
_refine_ls_restrained_S_all 1.038
_refine_ls_R_factor_all 0.0302
_refine_ls_R_factor_gt 0.0289
_refine_ls_shift/su_max 0.001
_refine_ls_shift/su_mean 0.000
_refine_ls_structure_factor_coef Fsqd
_refine_ls_weighting_details 'w=1/[\s^2^(Fo^2^)+(0.0414P)^2^+0.8616P] where P=(Fo^2^+2Fc^2^)/3'
_refine_ls_weighting_scheme calc
_refine_ls_wR_factor_gt 0.0790
_refine_ls_wR_factor_ref 0.0801
_reflns_Friedel_coverage 0.000
_reflns_number_gt 8427
_reflns_number_total 8865
_reflns_threshold_expression 'I > 2\s(I)'
_cod_data_source_file c7dt02435e2.cif
_cod_data_source_block 5a5a_0m_a
_cod_original_cell_volume 2196.35(8)
_cod_database_code 7043719
_shelx_shelxl_version_number 2014/7
_shelx_space_group_comment
;
The symmetry employed for this shelxl refinement is uniquely defined
by the following loop, which should always be used as a source of
symmetry information in preference to the above space-group names.
They are only intended as comments.
;
_olex2_refinement_description
;
1. Fixed Uiso
 At 1.2 times of:
  All C(H) groups
 At 1.5 times of:
  All C(H,H,H) groups
2.a Aromatic/amide H refined with riding coordinates:
 C5(H5), C28(H28), C26(H26), C3(H3), C9(H9), C10(H10), C12(H12), C11(H11),
 C33(H33), C32(H32), C35(H35), C34(H34)
2.b Idealised Me refined as rotating group:
 C22(H22A,H22B,H22C), C40(H40A,H40B,H40C), C38(H38A,H38B,H38C), C43(H43A,H43B,
 H43C), C45(H45A,H45B,H45C), C15(H15A,H15B,H15C), C42(H42A,H42B,H42C), C46(H46A,
 H46B,H46C), C16(H16A,H16B,H16C), C17(H17A,H17B,H17C), C23(H23A,H23B,H23C),
 C44(H44A,H44B,H44C), C39(H39A,H39B,H39C), C20(H20A,H20B,H20C), C21(H21A,H21B,
 H21C), C19(H19A,H19B,H19C)
;
_olex2_submission_special_instructions 'No special instructions were received'

loop_
_space_group_symop_operation_xyz
'x, y, z'
'-x, -y, -z'

loop_
_atom_site_label
_atom_site_type_symbol
_atom_site_fract_x
_atom_site_fract_y
_atom_site_fract_z
_atom_site_U_iso_or_equiv
_atom_site_adp_type
_atom_site_occupancy
_atom_site_site_symmetry_order
_atom_site_calc_flag
_atom_site_refinement_flags_posn
S2 S 0.63755(2) 0.37551(2) 0.51475(2) 0.01417(7) Uani 1 1 d .
S1 S 0.54429(2) 0.32555(2) 0.74848(2) 0.01596(7) Uani 1 1 d .
Al1 Al 0.96566(3) 0.47642(3) 0.77016(2) 0.01366(8) Uani 1 1 d .
Al2 Al 0.21219(3) 0.24356(3) 0.48153(2) 0.01391(8) Uani 1 1 d .
O1 O 0.92026(7) 0.55191(7) 0.86028(4) 0.01794(16) Uani 1 1 d .
O2 O 0.25812(7) 0.17687(7) 0.38945(4) 0.01641(16) Uani 1 1 d .
N2 N 0.38950(9) 0.32135(8) 0.51511(5) 0.01381(18) Uani 1 1 d .
N1 N 0.78821(9) 0.39403(8) 0.73901(5) 0.01403(18) Uani 1 1 d .
C36 C 0.42438(10) 0.41526(9) 0.57883(6) 0.0144(2) Uani 1 1 d .
C6 C 0.68932(10) 0.52226(9) 0.84492(6) 0.0147(2) Uani 1 1 d .
C24 C 0.37150(10) 0.15268(9) 0.36242(6) 0.0129(2) Uani 1 1 d .
C13 C 0.75374(10) 0.29613(9) 0.67761(6) 0.0142(2) Uani 1 1 d .
C2 C 0.80261(10) 0.67947(9) 0.94784(6) 0.0151(2) Uani 1 1 d .
C5 C 0.56975(10) 0.55647(10) 0.86989(6) 0.0164(2) Uani 1 1 d .
H5 H 0.4917 0.5141 0.8435 0.020 Uiso 1 1 calc R
C1 C 0.80730(10) 0.58376(9) 0.88298(6) 0.0144(2) Uani 1 1 d .
C27 C 0.61434(10) 0.09373(9) 0.30713(6) 0.0137(2) Uani 1 1 d .
C28 C 0.60738(10) 0.16744(9) 0.37787(6) 0.0138(2) Uani 1 1 d .
H28 H 0.6844 0.1976 0.4086 0.017 Uiso 1 1 calc R
C26 C 0.49767(10) 0.05492(9) 0.26297(6) 0.0150(2) Uani 1 1 d .
H26 H 0.5015 0.0065 0.2133 0.018 Uiso 1 1 calc R
C37 C 0.25583(10) 0.04022(10) 0.23438(6) 0.0161(2) Uani 1 1 d .
C25 C 0.37796(10) 0.08257(9) 0.28707(6) 0.0139(2) Uani 1 1 d .
C4 C 0.56358(10) 0.64966(10) 0.93143(6) 0.0167(2) Uani 1 1 d .
C3 C 0.68207(11) 0.70862(10) 0.96906(6) 0.0167(2) Uani 1 1 d .
H3 H 0.6791 0.7728 1.0120 0.020 Uiso 1 1 calc R
C29 C 0.48857(10) 0.19939(9) 0.40593(6) 0.0130(2) Uani 1 1 d .
C31 C 0.55754(10) 0.45707(9) 0.58740(6) 0.0147(2) Uani 1 1 d .
C9 C 0.57309(11) 0.14622(10) 0.61716(6) 0.0178(2) Uani 1 1 d .
H9 H 0.4846 0.1119 0.6153 0.021 Uiso 1 1 calc R
C7 C 0.68759(10) 0.42194(9) 0.77995(6) 0.0141(2) Uani 1 1 d .
C14 C 0.92732(10) 0.74741(10) 0.99257(6) 0.0164(2) Uani 1 1 d .
C10 C 0.65676(11) 0.09927(10) 0.56355(6) 0.0193(2) Uani 1 1 d .
H10 H 0.6253 0.0310 0.5244 0.023 Uiso 1 1 calc R
C8 C 0.62330(10) 0.24603(9) 0.67420(6) 0.0148(2) Uani 1 1 d .
C12 C 0.83707(11) 0.24876(10) 0.62267(6) 0.0168(2) Uani 1 1 d .
H12 H 0.9255 0.2830 0.6242 0.020 Uiso 1 1 calc R
C22 C 1.07835(11) 0.36107(10) 0.77450(6) 0.0198(2) Uani 1 1 d .
H22A H 1.1524 0.3990 0.8096 0.030 Uiso 1 1 calc GR
H22B H 1.1096 0.3293 0.7243 0.030 Uiso 1 1 calc GR
H22C H 1.0294 0.2972 0.7918 0.030 Uiso 1 1 calc GR
C11 C 0.78686(11) 0.15031(10) 0.56582(6) 0.0190(2) Uani 1 1 d .
H11 H 0.8417 0.1169 0.5277 0.023 Uiso 1 1 calc R
C33 C 0.52335(12) 0.60490(10) 0.69740(6) 0.0205(2) Uani 1 1 d .
H33 H 0.5555 0.6705 0.7382 0.025 Uiso 1 1 calc R
C41 C 0.74081(10) 0.05539(9) 0.27494(6) 0.0151(2) Uani 1 1 d .
C30 C 0.49133(10) 0.29019(9) 0.47641(6) 0.0129(2) Uani 1 1 d .
C40 C 0.19348(11) 0.14544(10) 0.22677(7) 0.0209(2) Uani 1 1 d .
H40A H 0.1753 0.1922 0.2769 0.031 Uiso 1 1 calc GR
H40B H 0.1124 0.1170 0.1963 0.031 Uiso 1 1 calc GR
H40C H 0.2531 0.1941 0.2023 0.031 Uiso 1 1 calc GR
C32 C 0.60908(11) 0.55278(10) 0.64714(6) 0.0179(2) Uani 1 1 d .
H32 H 0.6995 0.5808 0.6529 0.022 Uiso 1 1 calc R
C35 C 0.33912(11) 0.46809(10) 0.63063(6) 0.0184(2) Uani 1 1 d .
H35 H 0.2487 0.4397 0.6256 0.022 Uiso 1 1 calc R
C38 C 0.15846(11) -0.04390(10) 0.26493(7) 0.0202(2) Uani 1 1 d .
H38A H 0.1963 -0.1139 0.2652 0.030 Uiso 1 1 calc GR
H38B H 0.0790 -0.0668 0.2328 0.030 Uiso 1 1 calc GR
H38C H 0.1379 -0.0047 0.3164 0.030 Uiso 1 1 calc GR
C43 C 0.72876(11) -0.07906(10) 0.25651(7) 0.0200(2) Uani 1 1 d .
H43A H 0.7122 -0.1041 0.3026 0.030 Uiso 1 1 calc GR
H43B H 0.8096 -0.1034 0.2357 0.030 Uiso 1 1 calc GR
H43C H 0.6569 -0.1152 0.2196 0.030 Uiso 1 1 calc GR
C45 C 0.16460(12) 0.13883(10) 0.54645(7) 0.0210(2) Uani 1 1 d .
H45A H 0.0851 0.0849 0.5258 0.032 Uiso 1 1 calc GR
H45B H 0.1501 0.1855 0.5972 0.032 Uiso 1 1 calc GR
H45C H 0.2348 0.0939 0.5487 0.032 Uiso 1 1 calc GR
C18 C 0.43624(11) 0.69087(10) 0.95999(6) 0.0198(2) Uani 1 1 d .
C15 C 0.99697(11) 0.66354(11) 1.02287(6) 0.0209(2) Uani 1 1 d .
H15A H 0.9392 0.6277 1.0552 0.031 Uiso 1 1 calc GR
H15B H 1.0755 0.7074 1.0521 0.031 Uiso 1 1 calc GR
H15C H 1.0205 0.6021 0.9806 0.031 Uiso 1 1 calc GR
C34 C 0.39040(12) 0.56308(10) 0.68943(6) 0.0206(2) Uani 1 1 d .
H34 H 0.3341 0.6005 0.7250 0.025 Uiso 1 1 calc R
C42 C 0.76731(11) 0.09364(11) 0.20224(6) 0.0205(2) Uani 1 1 d .
H42A H 0.6970 0.0551 0.1647 0.031 Uiso 1 1 calc GR
H42B H 0.8496 0.0713 0.1826 0.031 Uiso 1 1 calc GR
H42C H 0.7722 0.1789 0.2132 0.031 Uiso 1 1 calc GR
C46 C 0.09592(11) 0.35700(10) 0.47958(7) 0.0204(2) Uani 1 1 d .
H46A H 0.1424 0.4217 0.4620 0.031 Uiso 1 1 calc GR
H46B H 0.0663 0.3877 0.5304 0.031 Uiso 1 1 calc GR
H46C H 0.0210 0.3183 0.4454 0.031 Uiso 1 1 calc GR
C16 C 1.01670(11) 0.80607(10) 0.94235(7) 0.0212(2) Uani 1 1 d .
H16A H 1.0375 0.7461 0.8983 0.032 Uiso 1 1 calc GR
H16B H 1.0968 0.8472 0.9710 0.032 Uiso 1 1 calc GR
H16C H 0.9727 0.8623 0.9257 0.032 Uiso 1 1 calc GR
C17 C 0.89795(12) 0.84489(11) 1.06051(7) 0.0247(3) Uani 1 1 d .
H17A H 0.8551 0.9009 1.0429 0.037 Uiso 1 1 calc GR
H17B H 0.9791 0.8855 1.0882 0.037 Uiso 1 1 calc GR
H17C H 0.8409 0.8104 1.0937 0.037 Uiso 1 1 calc GR
C23 C 1.01382(12) 0.58032(11) 0.70543(7) 0.0232(2) Uani 1 1 d .
H23A H 0.9529 0.6365 0.7110 0.035 Uiso 1 1 calc GR
H23B H 1.0110 0.5337 0.6528 0.035 Uiso 1 1 calc GR
H23C H 1.1017 0.6228 0.7199 0.035 Uiso 1 1 calc GR
C44 C 0.85645(10) 0.10995(11) 0.33075(6) 0.0196(2) Uani 1 1 d .
H44A H 0.8656 0.1956 0.3428 0.029 Uiso 1 1 calc GR
H44B H 0.9356 0.0843 0.3082 0.029 Uiso 1 1 calc GR
H44C H 0.8420 0.0848 0.3769 0.029 Uiso 1 1 calc GR
C39 C 0.28776(12) -0.02635(13) 0.15489(7) 0.0299(3) Uani 1 1 d .
H39A H 0.3518 0.0243 0.1343 0.045 Uiso 1 1 calc GR
H39B H 0.2087 -0.0492 0.1224 0.045 Uiso 1 1 calc GR
H39C H 0.3232 -0.0967 0.1572 0.045 Uiso 1 1 calc GR
C20 C 0.42142(13) 0.68558(13) 1.04177(7) 0.0308(3) Uani 1 1 d .
H20A H 0.4228 0.6052 1.0446 0.046 Uiso 1 1 calc GR
H20B H 0.3389 0.7098 1.0596 0.046 Uiso 1 1 calc GR
H20C H 0.4930 0.7383 1.0734 0.046 Uiso 1 1 calc GR
C21 C 0.43806(14) 0.81731(13) 0.95602(10) 0.0364(3) Uani 1 1 d .
H21A H 0.5118 0.8680 0.9867 0.055 Uiso 1 1 calc GR
H21B H 0.3573 0.8441 0.9751 0.055 Uiso 1 1 calc GR
H21C H 0.4462 0.8206 0.9036 0.055 Uiso 1 1 calc GR
C19 C 0.31863(12) 0.61371(15) 0.91341(8) 0.0387(4) Uani 1 1 d .
H19A H 0.3269 0.6143 0.8606 0.058 Uiso 1 1 calc GR
H19B H 0.2395 0.6441 0.9323 0.058 Uiso 1 1 calc GR
H19C H 0.3141 0.5332 0.9175 0.058 Uiso 1 1 calc GR

loop_
_atom_site_aniso_label
_atom_site_aniso_U_11
_atom_site_aniso_U_22
_atom_site_aniso_U_33
_atom_site_aniso_U_23
_atom_site_aniso_U_13
_atom_site_aniso_U_12
S2 0.01273(12) 0.01461(13) 0.01316(12) 0.00126(9) -0.00062(9) 0.00028(9)
S1 0.01425(13) 0.01578(13) 0.01420(13) -0.00014(10) 0.00247(9) -0.00157(9)
Al1 0.01257(15) 0.01365(15) 0.01309(15) 0.00060(12) 0.00175(11) 0.00222(11)
Al2 0.01191(15) 0.01553(16) 0.01284(15) 0.00067(12) 0.00120(11) 0.00327(11)
O1 0.0129(4) 0.0210(4) 0.0158(4) -0.0025(3) 0.0013(3) 0.0031(3)
O2 0.0109(3) 0.0216(4) 0.0143(4) -0.0002(3) 0.0004(3) 0.0042(3)
N2 0.0150(4) 0.0144(4) 0.0113(4) 0.0016(3) 0.0000(3) 0.0034(3)
N1 0.0154(4) 0.0133(4) 0.0119(4) 0.0009(3) 0.0007(3) 0.0021(3)
C36 0.0182(5) 0.0130(5) 0.0117(5) 0.0025(4) -0.0018(4) 0.0027(4)
C6 0.0153(5) 0.0152(5) 0.0121(5) 0.0017(4) 0.0019(4) 0.0015(4)
C24 0.0126(5) 0.0134(5) 0.0130(5) 0.0030(4) 0.0012(4) 0.0036(4)
C13 0.0173(5) 0.0120(5) 0.0124(5) 0.0018(4) -0.0014(4) 0.0019(4)
C2 0.0163(5) 0.0154(5) 0.0126(5) 0.0024(4) 0.0005(4) 0.0017(4)
C5 0.0139(5) 0.0186(5) 0.0148(5) 0.0025(4) 0.0013(4) 0.0005(4)
C1 0.0147(5) 0.0155(5) 0.0126(5) 0.0027(4) 0.0021(4) 0.0026(4)
C27 0.0120(5) 0.0146(5) 0.0149(5) 0.0044(4) 0.0018(4) 0.0028(4)
C28 0.0120(5) 0.0147(5) 0.0143(5) 0.0034(4) -0.0010(4) 0.0016(4)
C26 0.0160(5) 0.0154(5) 0.0117(5) 0.0004(4) 0.0011(4) 0.0027(4)
C37 0.0128(5) 0.0190(5) 0.0137(5) -0.0001(4) -0.0014(4) 0.0018(4)
C25 0.0132(5) 0.0144(5) 0.0136(5) 0.0030(4) -0.0007(4) 0.0013(4)
C4 0.0155(5) 0.0194(5) 0.0149(5) 0.0033(4) 0.0034(4) 0.0040(4)
C3 0.0185(5) 0.0167(5) 0.0131(5) 0.0004(4) 0.0015(4) 0.0040(4)
C29 0.0140(5) 0.0131(5) 0.0118(5) 0.0029(4) 0.0005(4) 0.0026(4)
C31 0.0185(5) 0.0134(5) 0.0128(5) 0.0041(4) 0.0001(4) 0.0030(4)
C9 0.0188(5) 0.0151(5) 0.0173(5) 0.0030(4) -0.0011(4) -0.0011(4)
C7 0.0135(5) 0.0149(5) 0.0131(5) 0.0036(4) 0.0005(4) 0.0003(4)
C14 0.0156(5) 0.0172(5) 0.0137(5) -0.0006(4) -0.0002(4) 0.0026(4)
C10 0.0251(6) 0.0146(5) 0.0153(5) -0.0007(4) -0.0027(4) 0.0027(4)
C8 0.0173(5) 0.0140(5) 0.0127(5) 0.0032(4) 0.0018(4) 0.0024(4)
C12 0.0166(5) 0.0178(5) 0.0150(5) 0.0018(4) 0.0004(4) 0.0040(4)
C22 0.0205(5) 0.0201(5) 0.0178(5) 0.0018(4) -0.0004(4) 0.0064(4)
C11 0.0222(6) 0.0185(5) 0.0149(5) 0.0003(4) 0.0011(4) 0.0066(4)
C33 0.0313(6) 0.0131(5) 0.0146(5) 0.0006(4) -0.0022(4) 0.0018(4)
C41 0.0127(5) 0.0171(5) 0.0147(5) 0.0025(4) 0.0025(4) 0.0031(4)
C30 0.0128(5) 0.0135(5) 0.0130(5) 0.0044(4) -0.0011(4) 0.0017(4)
C40 0.0180(5) 0.0238(6) 0.0214(6) 0.0081(5) -0.0059(4) 0.0010(4)
C32 0.0214(5) 0.0148(5) 0.0159(5) 0.0035(4) -0.0026(4) -0.0014(4)
C35 0.0196(5) 0.0197(5) 0.0152(5) 0.0024(4) 0.0008(4) 0.0054(4)
C38 0.0149(5) 0.0180(5) 0.0263(6) 0.0051(5) -0.0031(4) 0.0002(4)
C43 0.0178(5) 0.0187(5) 0.0230(6) 0.0029(4) 0.0041(4) 0.0056(4)
C45 0.0226(6) 0.0180(5) 0.0221(6) 0.0041(4) 0.0061(4) 0.0037(4)
C18 0.0162(5) 0.0238(6) 0.0177(5) 0.0010(4) 0.0034(4) 0.0060(4)
C15 0.0206(6) 0.0254(6) 0.0166(5) 0.0045(5) -0.0008(4) 0.0053(4)
C34 0.0281(6) 0.0190(5) 0.0144(5) 0.0014(4) 0.0023(4) 0.0081(5)
C42 0.0185(5) 0.0260(6) 0.0178(5) 0.0066(5) 0.0049(4) 0.0044(4)
C46 0.0178(5) 0.0226(6) 0.0201(5) 0.0022(4) -0.0002(4) 0.0069(4)
C16 0.0198(5) 0.0203(6) 0.0211(6) 0.0042(5) -0.0008(4) -0.0016(4)
C17 0.0196(6) 0.0260(6) 0.0205(6) -0.0080(5) -0.0033(4) 0.0041(5)
C23 0.0226(6) 0.0209(6) 0.0278(6) 0.0092(5) 0.0045(5) 0.0034(4)
C44 0.0120(5) 0.0257(6) 0.0195(5) 0.0026(5) 0.0014(4) 0.0043(4)
C39 0.0166(6) 0.0456(8) 0.0172(6) -0.0086(5) -0.0034(4) 0.0028(5)
C20 0.0291(7) 0.0437(8) 0.0229(6) 0.0093(6) 0.0125(5) 0.0153(6)
C21 0.0264(7) 0.0361(8) 0.0553(9) 0.0206(7) 0.0099(6) 0.0165(6)
C19 0.0152(6) 0.0546(9) 0.0332(7) -0.0113(7) 0.0042(5) 0.0060(6)

loop_
_atom_type_symbol
_atom_type_description
_atom_type_scat_dispersion_real
_atom_type_scat_dispersion_imag
_atom_type_scat_source
C C 0.0181 0.0091 'International Tables Vol C Tables 4.2.6.8 and 6.1.1.4'
H H 0.0000 0.0000 'International Tables Vol C Tables 4.2.6.8 and 6.1.1.4'
Al Al 0.2130 0.2455 'International Tables Vol C Tables 4.2.6.8 and 6.1.1.4'
N N 0.0311 0.0180 'International Tables Vol C Tables 4.2.6.8 and 6.1.1.4'
O O 0.0492 0.0322 'International Tables Vol C Tables 4.2.6.8 and 6.1.1.4'
S S 0.3331 0.5567 'International Tables Vol C Tables 4.2.6.8 and 6.1.1.4'

loop_
_geom_angle_atom_site_label_1
_geom_angle_atom_site_label_2
_geom_angle_atom_site_label_3
_geom_angle
C31 S2 C30 90.49(5)
C8 S1 C7 90.40(5)
O1 Al1 N1 93.48(4)
O1 Al1 C22 112.78(5)
O1 Al1 C23 112.75(5)
C22 Al1 N1 109.08(5)
C23 Al1 N1 107.78(5)
C23 Al1 C22 117.98(5)
O2 Al2 N2 93.28(4)
O2 Al2 C45 116.39(5)
O2 Al2 C46 111.04(5)
N2 Al2 C45 105.34(5)
C46 Al2 N2 111.77(5)
C46 Al2 C45 116.38(5)
C1 O1 Al1 130.26(7)
C24 O2 Al2 131.94(7)
C36 N2 Al2 125.90(7)
C30 N2 Al2 121.83(7)
C30 N2 C36 112.24(9)
C13 N1 Al1 125.95(7)
C7 N1 Al1 121.61(7)
C7 N1 C13 112.20(9)
N2 C36 C31 113.78(10)
N2 C36 C35 125.82(10)
C35 C36 C31 120.40(10)
C5 C6 C1 120.60(10)
C5 C6 C7 118.22(10)
C1 C6 C7 121.17(10)
O2 C24 C25 120.13(9)
O2 C24 C29 121.25(9)
C29 C24 C25 118.57(9)
C8 C13 N1 113.91(9)
C12 C13 N1 125.59(10)
C12 C13 C8 120.50(10)
C1 C2 C14 120.91(9)
C3 C2 C1 117.74(10)
C3 C2 C14 121.34(9)
C6 C5 H5 119.2
C4 C5 C6 121.54(10)
C4 C5 H5 119.2
O1 C1 C6 121.12(9)
O1 C1 C2 120.23(10)
C6 C1 C2 118.63(10)
C28 C27 C26 116.76(9)
C28 C27 C41 123.35(9)
C26 C27 C41 119.88(9)
C27 C28 H28 119.2
C27 C28 C29 121.64(10)
C29 C28 H28 119.2
C27 C26 H26 117.7
C25 C26 C27 124.51(10)
C25 C26 H26 117.7
C25 C37 C40 110.36(9)
C38 C37 C25 109.95(9)
C38 C37 C40 110.20(9)
C39 C37 C25 111.65(9)
C39 C37 C40 107.19(10)
C39 C37 C38 107.43(10)
C24 C25 C37 120.91(9)
C26 C25 C24 117.78(9)
C26 C25 C37 121.31(9)
C5 C4 C3 116.89(10)
C5 C4 C18 123.37(10)
C3 C4 C18 119.74(10)
C2 C3 C4 124.58(10)
C2 C3 H3 117.7
C4 C3 H3 117.7
C24 C29 C30 120.93(9)
C28 C29 C24 120.42(9)
C28 C29 C30 118.33(9)
C36 C31 S2 109.84(8)
C36 C31 C32 121.40(10)
C32 C31 S2 128.74(9)
C10 C9 H9 121.2
C10 C9 C8 117.63(10)
C8 C9 H9 121.2
N1 C7 S1 113.60(8)
N1 C7 C6 125.92(10)
C6 C7 S1 120.48(8)
C2 C14 C15 109.70(9)
C2 C14 C16 110.24(9)
C15 C14 C16 110.49(9)
C17 C14 C2 111.52(9)
C17 C14 C15 107.49(9)
C17 C14 C16 107.35(10)
C9 C10 H10 119.4
C9 C10 C11 121.27(10)
C11 C10 H10 119.4
C13 C8 S1 109.82(8)
C9 C8 S1 128.80(9)
C9 C8 C13 121.38(10)
C13 C12 H12 121.0
C11 C12 C13 118.03(10)
C11 C12 H12 121.0
Al1 C22 H22A 109.5
Al1 C22 H22B 109.5
Al1 C22 H22C 109.5
H22A C22 H22B 109.5
H22A C22 H22C 109.5
H22B C22 H22C 109.5
C10 C11 H11 119.4
C12 C11 C10 121.17(10)
C12 C11 H11 119.4
C32 C33 H33 119.3
C32 C33 C34 121.35(10)
C34 C33 H33 119.3
C27 C41 C43 109.59(9)
C27 C41 C42 109.55(9)
C27 C41 C44 111.65(9)
C42 C41 C43 108.98(9)
C44 C41 C43 108.55(9)
C44 C41 C42 108.47(9)
N2 C30 S2 113.64(8)
N2 C30 C29 126.29(9)
C29 C30 S2 119.97(8)
C37 C40 H40A 109.5
C37 C40 H40B 109.5
C37 C40 H40C 109.5
H40A C40 H40B 109.5
H40A C40 H40C 109.5
H40B C40 H40C 109.5
C31 C32 H32 121.2
C33 C32 C31 117.51(11)
C33 C32 H32 121.2
C36 C35 H35 121.0
C34 C35 C36 118.02(11)
C34 C35 H35 121.0
C37 C38 H38A 109.5
C37 C38 H38B 109.5
C37 C38 H38C 109.5
H38A C38 H38B 109.5
H38A C38 H38C 109.5
H38B C38 H38C 109.5
C41 C43 H43A 109.5
C41 C43 H43B 109.5
C41 C43 H43C 109.5
H43A C43 H43B 109.5
H43A C43 H43C 109.5
H43B C43 H43C 109.5
Al2 C45 H45A 109.5
Al2 C45 H45B 109.5
Al2 C45 H45C 109.5
H45A C45 H45B 109.5
H45A C45 H45C 109.5
H45B C45 H45C 109.5
C20 C18 C4 109.40(10)
C21 C18 C4 109.47(10)
C21 C18 C20 109.38(11)
C19 C18 C4 111.87(10)
C19 C18 C20 107.98(11)
C19 C18 C21 108.69(12)
C14 C15 H15A 109.5
C14 C15 H15B 109.5
C14 C15 H15C 109.5
H15A C15 H15B 109.5
H15A C15 H15C 109.5
H15B C15 H15C 109.5
C33 C34 H34 119.3
C35 C34 C33 121.32(11)
C35 C34 H34 119.3
C41 C42 H42A 109.5
C41 C42 H42B 109.5
C41 C42 H42C 109.5
H42A C42 H42B 109.5
H42A C42 H42C 109.5
H42B C42 H42C 109.5
Al2 C46 H46A 109.5
Al2 C46 H46B 109.5
Al2 C46 H46C 109.5
H46A C46 H46B 109.5
H46A C46 H46C 109.5
H46B C46 H46C 109.5
C14 C16 H16A 109.5
C14 C16 H16B 109.5
C14 C16 H16C 109.5
H16A C16 H16B 109.5
H16A C16 H16C 109.5
H16B C16 H16C 109.5
C14 C17 H17A 109.5
C14 C17 H17B 109.5
C14 C17 H17C 109.5
H17A C17 H17B 109.5
H17A C17 H17C 109.5
H17B C17 H17C 109.5
Al1 C23 H23A 109.5
Al1 C23 H23B 109.5
Al1 C23 H23C 109.5
H23A C23 H23B 109.5
H23A C23 H23C 109.5
H23B C23 H23C 109.5
C41 C44 H44A 109.5
C41 C44 H44B 109.5
C41 C44 H44C 109.5
H44A C44 H44B 109.5
H44A C44 H44C 109.5
H44B C44 H44C 109.5
C37 C39 H39A 109.5
C37 C39 H39B 109.5
C37 C39 H39C 109.5
H39A C39 H39B 109.5
H39A C39 H39C 109.5
H39B C39 H39C 109.5
C18 C20 H20A 109.5
C18 C20 H20B 109.5
C18 C20 H20C 109.5
H20A C20 H20B 109.5
H20A C20 H20C 109.5
H20B C20 H20C 109.5
C18 C21 H21A 109.5
C18 C21 H21B 109.5
C18 C21 H21C 109.5
H21A C21 H21B 109.5
H21A C21 H21C 109.5
H21B C21 H21C 109.5
C18 C19 H19A 109.5
C18 C19 H19B 109.5
C18 C19 H19C 109.5
H19A C19 H19B 109.5
H19A C19 H19C 109.5
H19B C19 H19C 109.5

loop_
_geom_bond_atom_site_label_1
_geom_bond_atom_site_label_2
_geom_bond_distance
S2 C31 1.7321(11)
S2 C30 1.7388(10)
S1 C7 1.7420(11)
S1 C8 1.7350(11)
Al1 O1 1.7712(8)
Al1 N1 1.9717(10)
Al1 C22 1.9615(12)
Al1 C23 1.9555(12)
Al2 O2 1.7743(8)
Al2 N2 1.9636(10)
Al2 C45 1.9649(12)
Al2 C46 1.9604(12)
O1 C1 1.3282(13)
O2 C24 1.3275(13)
N2 C36 1.3979(13)
N2 C30 1.3263(14)
N1 C13 1.3982(13)
N1 C7 1.3264(14)
C36 C31 1.3997(15)
C36 C35 1.3986(15)
C6 C5 1.4123(15)
C6 C1 1.4162(15)
C6 C7 1.4523(15)
C24 C25 1.4278(15)
C24 C29 1.4167(14)
C13 C8 1.3981(15)
C13 C12 1.3967(15)
C2 C1 1.4273(15)
C2 C3 1.3859(15)
C2 C14 1.5374(14)
C5 H5 0.9500
C5 C4 1.3740(16)
C27 C28 1.3765(15)
C27 C26 1.4114(15)
C27 C41 1.5321(14)
C28 H28 0.9500
C28 C29 1.4118(14)
C26 H26 0.9500
C26 C25 1.3849(15)
C37 C25 1.5398(14)
C37 C40 1.5399(16)
C37 C38 1.5361(15)
C37 C39 1.5351(15)
C4 C3 1.4100(15)
C4 C18 1.5332(15)
C3 H3 0.9500
C29 C30 1.4539(14)
C31 C32 1.4005(15)
C9 H9 0.9500
C9 C10 1.3825(16)
C9 C8 1.3980(15)
C14 C15 1.5381(16)
C14 C16 1.5398(16)
C14 C17 1.5360(15)
C10 H10 0.9500
C10 C11 1.3997(16)
C12 H12 0.9500
C12 C11 1.3865(16)
C22 H22A 0.9800
C22 H22B 0.9800
C22 H22C 0.9800
C11 H11 0.9500
C33 H33 0.9500
C33 C32 1.3831(17)
C33 C34 1.3975(17)
C41 C43 1.5403(15)
C41 C42 1.5395(15)
C41 C44 1.5328(15)
C40 H40A 0.9800
C40 H40B 0.9800
C40 H40C 0.9800
C32 H32 0.9500
C35 H35 0.9500
C35 C34 1.3851(16)
C38 H38A 0.9800
C38 H38B 0.9800
C38 H38C 0.9800
C43 H43A 0.9800
C43 H43B 0.9800
C43 H43C 0.9800
C45 H45A 0.9800
C45 H45B 0.9800
C45 H45C 0.9800
C18 C20 1.5326(17)
C18 C21 1.5323(18)
C18 C19 1.5289(17)
C15 H15A 0.9800
C15 H15B 0.9800
C15 H15C 0.9800
C34 H34 0.9500
C42 H42A 0.9800
C42 H42B 0.9800
C42 H42C 0.9800
C46 H46A 0.9800
C46 H46B 0.9800
C46 H46C 0.9800
C16 H16A 0.9800
C16 H16B 0.9800
C16 H16C 0.9800
C17 H17A 0.9800
C17 H17B 0.9800
C17 H17C 0.9800
C23 H23A 0.9800
C23 H23B 0.9800
C23 H23C 0.9800
C44 H44A 0.9800
C44 H44B 0.9800
C44 H44C 0.9800
C39 H39A 0.9800
C39 H39B 0.9800
C39 H39C 0.9800
C20 H20A 0.9800
C20 H20B 0.9800
C20 H20C 0.9800
C21 H21A 0.9800
C21 H21B 0.9800
C21 H21C 0.9800
C19 H19A 0.9800
C19 H19B 0.9800
C19 H19C 0.9800
